data_4029753
loop_
_publ_author_name
'Wang, Zhihua'
'Zhu, Sheng'
'Shi, Jianwu'
'Wang, Hua'

_publ_section_title
;
 The efficient synthesis of dibenzo[d,d']benzo[1,2-b:4,3-b']dithiophene
 and cyclopenta[1,2-b:4,3-b']bis(benzo[d]thiophen)-6-one.
;
_journal_name_full 'Beilstein journal of organic chemistry'
_journal_page_first 55
_journal_paper_doi 10.3762/bjoc.5.55
_journal_volume 5
_journal_year 2009
_chemical_formula_sum 'C18 H10 S2'
_chemical_formula_weight 290.38
_chemical_name_systematic
;

 ?

;
_space_group_IT_number 19
_symmetry_cell_setting orthorhombic
_symmetry_space_group_name_Hall 'P 2ac 2ab'
_symmetry_space_group_name_H-M 'P 21 21 21'
_atom_sites_solution_hydrogens geom
_atom_sites_solution_primary direct
_atom_sites_solution_secondary difmap
_audit_creation_method SHELXL-97
_cell_angle_alpha 90.00
_cell_angle_beta 90.00
_cell_angle_gamma 90.00
_cell_formula_units_Z 4
_cell_length_a 3.9971(16)
_cell_length_b 10.334(4)
_cell_length_c 31.473(13)
_cell_measurement_reflns_used 3483
_cell_measurement_temperature 296(2)
_cell_measurement_theta_max 28.04
_cell_measurement_theta_min 2.59
_cell_volume 1300.0(9)
_computing_cell_refinement 'Bruker SMART'
_computing_data_collection 'Bruker SMART'
_computing_data_reduction 'Bruker SAINT'
_computing_molecular_graphics 'Bruker SHELXTL'
_computing_publication_material 'Bruker SHELXTL'
_computing_structure_refinement 'SHELXL-97 (Sheldrick, 1997)'
_computing_structure_solution 'SHELXS-97 (Sheldrick, 1990)'
_diffrn_ambient_temperature 296(2)
_diffrn_measured_fraction_theta_full 0.963
_diffrn_measured_fraction_theta_max 0.963
_diffrn_measurement_device_type 'CCD area detector'
_diffrn_measurement_method 'phi and omega scans'
_diffrn_radiation_monochromator graphite
_diffrn_radiation_source 'fine-focus sealed tube'
_diffrn_radiation_type MoK\a
_diffrn_radiation_wavelength 0.71073
_diffrn_reflns_av_R_equivalents 0.0242
_diffrn_reflns_av_sigmaI/netI 0.0305
_diffrn_reflns_limit_h_max 5
_diffrn_reflns_limit_h_min -5
_diffrn_reflns_limit_k_max 10
_diffrn_reflns_limit_k_min -13
_diffrn_reflns_limit_l_max 39
_diffrn_reflns_limit_l_min -37
_diffrn_reflns_number 7988
_diffrn_reflns_theta_full 28.20
_diffrn_reflns_theta_max 28.20
_diffrn_reflns_theta_min 1.29
_exptl_absorpt_coefficient_mu 0.393
_exptl_absorpt_correction_T_max 0.9618
_exptl_absorpt_correction_T_min 0.8946
_exptl_absorpt_correction_type multi-scan
_exptl_absorpt_process_details SADABS
_exptl_crystal_colour Yellow
_exptl_crystal_density_diffrn 1.484
_exptl_crystal_density_method 'not measured'
_exptl_crystal_description Rod
_exptl_crystal_F_000 600
_exptl_crystal_size_max 0.29
_exptl_crystal_size_mid 0.15
_exptl_crystal_size_min 0.10
_refine_diff_density_max 0.212
_refine_diff_density_min -0.208
_refine_diff_density_rms 0.047
_refine_ls_abs_structure_details 'Flack H D (1983), Acta Cryst. A39, 876-881'
_refine_ls_abs_structure_Flack 0.03(8)
_refine_ls_extinction_method none
_refine_ls_goodness_of_fit_ref 1.042
_refine_ls_matrix_type full
_refine_ls_number_parameters 181
_refine_ls_number_reflns 3070
_refine_ls_number_restraints 0
_refine_ls_restrained_S_all 1.042
_refine_ls_R_factor_all 0.0395
_refine_ls_R_factor_gt 0.0335
_refine_ls_shift/su_max 0.001
_refine_ls_shift/su_mean 0.000
_refine_ls_structure_factor_coef Fsqd
_refine_ls_weighting_details 'calc w=1/[\s^2^(Fo^2^)+(0.0370P)^2^+0.4220P] where P=(Fo^2^+2Fc^2^)/3'
_refine_ls_weighting_scheme calc
_refine_ls_wR_factor_gt 0.0760
_refine_ls_wR_factor_ref 0.0846
_reflns_number_gt 2777
_reflns_number_total 3070
_reflns_threshold_expression >2sigma(I)
_cod_data_source_file 1860-5397-5-55-S2.cif
_cod_data_source_block 1
_cod_depositor_comments
;
The following automatic conversions were performed:

'_symmetry_cell_setting' value 'Orthorhombic' changed to
'orthorhombic' according to
/usr/data/users/saulius/automatic-downloads/retrospective/Beilstein/lib/dictionaries/cif_core.dic
dictionary named 'cif_core.dic' version 2.4.2 from
2011-04-26.

'_exptl_absorpt_correction_type' value 'Multi-scan'
changed to 'multi-scan' according to
/usr/data/users/saulius/automatic-downloads/retrospective/Beilstein/lib/dictionaries/cif_core.dic
dictionary named 'cif_core.dic' version 2.4.2 from 2011-04-26.

Automatic conversion script
Id: cif_fix_values 2281 2013-09-26 08:29:07Z andrius 
;
_cod_original_cell_volume 1300.1(9)
_cod_original_sg_symbol_H-M P2(1)2(1)2(1)
_cod_database_code 4029753

loop_
_symmetry_equiv_pos_as_xyz
'x, y, z'
'-x+1/2, -y, z+1/2'
'-x, y+1/2, -z+1/2'
'x+1/2, -y+1/2, -z'

loop_
_atom_site_label
_atom_site_type_symbol
_atom_site_fract_x
_atom_site_fract_y
_atom_site_fract_z
_atom_site_U_iso_or_equiv
_atom_site_adp_type
_atom_site_occupancy
_atom_site_symmetry_multiplicity
_atom_site_calc_flag
_atom_site_refinement_flags
S1 S 0.33376(16) 1.00249(6) 0.975179(17) 0.04268(15) Uani 1 1 d .
S2 S 0.96461(15) 0.64683(5) 0.837293(18) 0.03804(14) Uani 1 1 d .
C12 C 0.6929(5) 0.86307(18) 0.86638(6) 0.0291(4) Uani 1 1 d .
C13 C 0.7140(5) 0.87767(18) 0.82030(6) 0.0298(4) Uani 1 1 d .
C11 C 0.7962(6) 0.73751(19) 0.87883(6) 0.0333(5) Uani 1 1 d .
C7 C 0.5762(5) 0.94770(19) 0.89904(6) 0.0302(4) Uani 1 1 d .
C6 C 0.5185(6) 1.08808(18) 0.89975(6) 0.0323(4) Uani 1 1 d .
C15 C 0.9058(6) 0.7597(2) 0.75691(7) 0.0393(5) Uani 1 1 d .
H15A H 1.0145 0.6891 0.7449 0.047 Uiso 1 1 calc R
C18 C 0.5767(6) 0.97249(19) 0.79335(6) 0.0340(5) Uani 1 1 d .
H18A H 0.4614 1.0424 0.8048 0.041 Uiso 1 1 calc R
C14 C 0.8646(6) 0.76846(19) 0.80092(6) 0.0329(4) Uani 1 1 d .
C16 C 0.7826(6) 0.8574(2) 0.73170(7) 0.0414(5) Uani 1 1 d .
H16A H 0.8127 0.8537 0.7024 0.050 Uiso 1 1 calc R
C1 C 0.3778(6) 1.1288(2) 0.93867(7) 0.0361(5) Uani 1 1 d .
C8 C 0.5090(6) 0.89303(19) 0.93910(7) 0.0351(5) Uani 1 1 d .
C5 C 0.6142(6) 1.1843(2) 0.87068(7) 0.0377(5) Uani 1 1 d .
H5A H 0.7225 1.1615 0.8456 0.045 Uiso 1 1 calc R
C3 C 0.3874(7) 1.3497(2) 0.91681(9) 0.0503(6) Uani 1 1 d .
H3A H 0.3365 1.4363 0.9215 0.060 Uiso 1 1 calc R
C9 C 0.5895(6) 0.7643(2) 0.94947(7) 0.0389(5) Uani 1 1 d .
H9A H 0.5359 0.7310 0.9761 0.047 Uiso 1 1 calc R
C17 C 0.6132(6) 0.9617(2) 0.74958(7) 0.0384(5) Uani 1 1 d .
H17A H 0.5233 1.0251 0.7320 0.046 Uiso 1 1 calc R
C2 C 0.3041(7) 1.2592(2) 0.94684(8) 0.0462(6) Uani 1 1 d .
H2A H 0.2010 1.2837 0.9721 0.055 Uiso 1 1 calc R
C10 C 0.7471(6) 0.6886(2) 0.92008(7) 0.0386(5) Uani 1 1 d .
H10A H 0.8209 0.6060 0.9272 0.046 Uiso 1 1 calc R
C4 C 0.5469(7) 1.3137(2) 0.87940(8) 0.0465(6) Uani 1 1 d .
H4A H 0.6095 1.3769 0.8599 0.056 Uiso 1 1 calc R

loop_
_atom_site_aniso_label
_atom_site_aniso_U_11
_atom_site_aniso_U_22
_atom_site_aniso_U_33
_atom_site_aniso_U_23
_atom_site_aniso_U_13
_atom_site_aniso_U_12
S1 0.0482(3) 0.0462(3) 0.0337(3) -0.0041(2) 0.0055(2) -0.0017(3)
S2 0.0432(3) 0.0293(2) 0.0416(3) -0.0011(2) -0.0013(2) 0.0045(2)
C12 0.0271(10) 0.0272(9) 0.0329(10) 0.0006(8) -0.0029(8) -0.0042(9)
C13 0.0296(11) 0.0283(9) 0.0314(10) -0.0016(8) -0.0016(8) -0.0046(8)
C11 0.0333(11) 0.0291(10) 0.0376(11) -0.0011(8) -0.0050(9) -0.0019(9)
C7 0.0282(11) 0.0313(9) 0.0313(10) 0.0002(8) -0.0034(8) -0.0026(8)
C6 0.0324(11) 0.0320(9) 0.0325(10) -0.0052(8) -0.0049(9) -0.0016(9)
C15 0.0431(14) 0.0360(11) 0.0389(11) -0.0076(9) 0.0033(10) -0.0018(10)
C18 0.0356(12) 0.0306(10) 0.0357(11) 0.0004(8) -0.0024(9) -0.0013(8)
C14 0.0341(12) 0.0295(9) 0.0350(10) -0.0011(8) -0.0002(9) -0.0030(9)
C16 0.0481(14) 0.0456(12) 0.0304(11) -0.0019(9) 0.0012(10) -0.0094(11)
C1 0.0339(12) 0.0362(11) 0.0382(11) -0.0064(9) -0.0016(9) -0.0022(9)
C8 0.0360(12) 0.0366(10) 0.0326(11) -0.0027(8) -0.0002(9) -0.0044(10)
C5 0.0417(14) 0.0334(10) 0.0379(12) -0.0017(9) -0.0018(10) -0.0051(10)
C3 0.0513(16) 0.0332(11) 0.0666(16) -0.0102(11) -0.0110(13) 0.0045(12)
C9 0.0427(13) 0.0414(11) 0.0325(11) 0.0069(9) -0.0023(9) -0.0041(10)
C17 0.0429(13) 0.0363(11) 0.0359(11) 0.0045(9) -0.0038(10) -0.0043(9)
C2 0.0444(14) 0.0453(13) 0.0488(13) -0.0144(11) -0.0028(11) 0.0041(12)
C10 0.0419(14) 0.0311(10) 0.0427(12) 0.0064(9) -0.0069(10) -0.0015(9)
C4 0.0554(17) 0.0335(10) 0.0506(14) 0.0008(10) -0.0089(12) -0.0063(11)

loop_
_atom_type_symbol
_atom_type_description
_atom_type_scat_dispersion_real
_atom_type_scat_dispersion_imag
_atom_type_scat_source
C C 0.0033 0.0016 'International Tables Vol C Tables 4.2.6.8 and 6.1.1.4'
H H 0.0000 0.0000 'International Tables Vol C Tables 4.2.6.8 and 6.1.1.4'
S S 0.1246 0.1234 'International Tables Vol C Tables 4.2.6.8 and 6.1.1.4'

loop_
_geom_angle_atom_site_label_1
_geom_angle_atom_site_label_2
_geom_angle_atom_site_label_3
_geom_angle
C1 S1 C8 90.91(10)
C11 S2 C14 90.93(10)
C11 C12 C7 117.20(18)
C11 C12 C13 110.62(18)
C7 C12 C13 132.10(19)
C18 C13 C14 117.44(18)
C18 C13 C12 130.37(19)
C14 C13 C12 111.70(18)
C10 C11 C12 122.9(2)
C10 C11 S2 123.54(16)
C12 C11 S2 113.42(16)
C8 C7 C12 117.47(18)
C8 C7 C6 110.66(18)
C12 C7 C6 131.84(19)
C5 C6 C1 117.58(18)
C5 C6 C7 130.3(2)
C1 C6 C7 111.71(18)
C16 C15 C14 118.8(2)
C16 C15 H15A 120.6
C14 C15 H15A 120.6
C17 C18 C13 120.1(2)
C17 C18 H18A 120.0
C13 C18 H18A 120.0
C15 C14 C13 121.9(2)
C15 C14 S2 125.18(17)
C13 C14 S2 112.85(15)
C15 C16 C17 120.6(2)
C15 C16 H16A 119.7
C17 C16 H16A 119.7
C2 C1 C6 121.9(2)
C2 C1 S1 125.15(18)
C6 C1 S1 112.83(16)
C7 C8 C9 122.9(2)
C7 C8 S1 113.47(15)
C9 C8 S1 123.53(17)
C4 C5 C6 120.0(2)
C4 C5 H5A 120.0
C6 C5 H5A 120.0
C2 C3 C4 120.9(2)
C2 C3 H3A 119.5
C4 C3 H3A 119.5
C10 C9 C8 119.3(2)
C10 C9 H9A 120.3
C8 C9 H9A 120.3
C18 C17 C16 120.9(2)
C18 C17 H17A 119.5
C16 C17 H17A 119.5
C3 C2 C1 118.5(2)
C3 C2 H2A 120.7
C1 C2 H2A 120.7
C9 C10 C11 118.9(2)
C9 C10 H10A 120.5
C11 C10 H10A 120.5
C3 C4 C5 120.8(2)
C3 C4 H4A 119.6
C5 C4 H4A 119.6

loop_
_geom_bond_atom_site_label_1
_geom_bond_atom_site_label_2
_geom_bond_distance
S1 C1 1.748(2)
S1 C8 1.749(2)
S2 C11 1.744(2)
S2 C14 1.746(2)
C12 C11 1.417(3)
C12 C7 1.428(3)
C12 C13 1.461(3)
C13 C18 1.408(3)
C13 C14 1.417(3)
C11 C10 1.407(3)
C7 C8 1.407(3)
C7 C6 1.469(3)
C6 C5 1.404(3)
C6 C1 1.412(3)
C15 C16 1.375(3)
C15 C14 1.398(3)
C15 H15A 0.9300
C18 C17 1.390(3)
C18 H18A 0.9300
C16 C17 1.392(3)
C16 H16A 0.9300
C1 C2 1.404(3)
C8 C9 1.407(3)
C5 C4 1.391(3)
C5 H5A 0.9300
C3 C2 1.370(4)
C3 C4 1.390(4)
C3 H3A 0.9300
C9 C10 1.365(3)
C9 H9A 0.9300
C17 H17A 0.9300
C2 H2A 0.9300
C10 H10A 0.9300
C4 H4A 0.9300

loop_
_geom_torsion_atom_site_label_1
_geom_torsion_atom_site_label_2
_geom_torsion_atom_site_label_3
_geom_torsion_atom_site_label_4
_geom_torsion
C11 C12 C13 C18 165.3(2)
C7 C12 C13 C18 -11.3(4)
C11 C12 C13 C14 -6.3(3)
C7 C12 C13 C14 177.1(2)
C7 C12 C11 C10 8.6(3)
C13 C12 C11 C10 -168.6(2)
C7 C12 C11 S2 -175.22(16)
C13 C12 C11 S2 7.6(2)
C14 S2 C11 C10 170.7(2)
C14 S2 C11 C12 -5.38(18)
C11 C12 C7 C8 -12.5(3)
C13 C12 C7 C8 164.0(2)
C11 C12 C7 C6 165.3(2)
C13 C12 C7 C6 -18.3(4)
C8 C7 C6 C5 165.7(2)
C12 C7 C6 C5 -12.2(4)
C8 C7 C6 C1 -6.3(3)
C12 C7 C6 C1 175.8(2)
C14 C13 C18 C17 -4.7(3)
C12 C13 C18 C17 -175.9(2)
C16 C15 C14 C13 -3.0(3)
C16 C15 C14 S2 172.96(19)
C18 C13 C14 C15 6.0(3)
C12 C13 C14 C15 178.8(2)
C18 C13 C14 S2 -170.40(17)
C12 C13 C14 S2 2.4(2)
C11 S2 C14 C15 -174.7(2)
C11 S2 C14 C13 1.61(18)
C14 C15 C16 C17 -1.4(4)
C5 C6 C1 C2 6.2(4)
C7 C6 C1 C2 179.3(2)
C5 C6 C1 S1 -170.12(18)
C7 C6 C1 S1 3.0(3)
C8 S1 C1 C2 -175.4(2)
C8 S1 C1 C6 0.77(19)
C12 C7 C8 C9 7.9(3)
C6 C7 C8 C9 -170.3(2)
C12 C7 C8 S1 -174.79(16)
C6 C7 C8 S1 7.0(3)
C1 S1 C8 C7 -4.58(19)
C1 S1 C8 C9 172.7(2)
C1 C6 C5 C4 -4.7(4)
C7 C6 C5 C4 -176.3(2)
C7 C8 C9 C10 1.6(4)
S1 C8 C9 C10 -175.43(18)
C13 C18 C17 C16 0.5(4)
C15 C16 C17 C18 2.7(4)
C4 C3 C2 C1 -1.2(4)
C6 C1 C2 C3 -3.3(4)
S1 C1 C2 C3 172.5(2)
C8 C9 C10 C11 -6.0(3)
C12 C11 C10 C9 0.8(4)
S2 C11 C10 C9 -174.94(18)
C2 C3 C4 C5 2.6(4)
C6 C5 C4 C3 0.5(4)
